data_2014079
loop_
_publ_author_name
'  Palusiak,  Marcin'
'  Pfitzner,  Arno'
'  Zabel,  Manfred'
'  Grabowski,  S\/lawomir J.'
'  Epsztajn,  Jan '
'  Kowalska,  Justyna A. '

_publ_section_title
;
 Isochroman derivatives and their tendency to crystallize in chiral
 space groups
;
_journal_issue 4
_journal_name_full 'Acta Crystallographica Section C'
_journal_page_first o239
_journal_page_last o241
_journal_paper_doi 10.1107/S0108270104003087
_journal_volume 60
_journal_year 2004
_chemical_formula_iupac 'C21 H24 O6'
_chemical_formula_moiety 'C21 H24 O6'
_chemical_formula_sum 'C21 H24 O6'
_chemical_formula_weight 372.4
_space_group_IT_number 19
_symmetry_cell_setting orthorhombic
_symmetry_space_group_name_Hall 'P 2ac 2ab'
_symmetry_space_group_name_H-M 'P 21 21 21'
_audit_creation_method 'WinGX routine CIF_UPDATE'
_cell_angle_alpha 90
_cell_angle_beta 90
_cell_angle_gamma 90
_cell_formula_units_Z 4
_cell_length_a 6.4796(4)
_cell_length_b 17.9680(9)
_cell_length_c 16.0587(9)
_cell_measurement_reflns_used 8000
_cell_measurement_temperature 173(2)
_cell_measurement_theta_max 25.87
_cell_measurement_theta_min 2.78
_cell_volume 1869.64(18)
_computing_cell_refinement 'Stoe & Cie'
_computing_data_collection 'Stoe & Cie (1998)'
_computing_data_reduction 'Stoe & Cie'
_computing_molecular_graphics 'PLATON (Spek, 1990)'
_computing_publication_material 'PARST (Nardelli, 1996)'
_computing_structure_refinement 'SHELXL97 (Sheldrick, 1997)'
_computing_structure_solution 'SHELXS97 (Sheldrick, 1997)'
_diffrn_measured_fraction_theta_full 0.99
_diffrn_measured_fraction_theta_max 0.99
_diffrn_measurement_device_type 'Stoe IPDS'
_diffrn_measurement_method rotation
_diffrn_radiation_monochromator graphite
_diffrn_radiation_type MoK\a
_diffrn_radiation_wavelength 0.71073
_diffrn_reflns_av_R_equivalents 0.0309
_diffrn_reflns_limit_h_max 7
_diffrn_reflns_limit_h_min -7
_diffrn_reflns_limit_k_max 21
_diffrn_reflns_limit_k_min -20
_diffrn_reflns_limit_l_max 19
_diffrn_reflns_limit_l_min -19
_diffrn_reflns_number 13101
_diffrn_reflns_theta_full 25.87
_diffrn_reflns_theta_max 25.87
_diffrn_reflns_theta_min 2.78
_diffrn_standards_decay_% 0
_diffrn_standards_interval_count 0
_diffrn_standards_interval_time 0
_diffrn_standards_number 0
_exptl_absorpt_coefficient_mu 0.097
_exptl_absorpt_correction_type none
_exptl_crystal_colour colourless
_exptl_crystal_density_diffrn 1.323
_exptl_crystal_density_method 'not measured'
_exptl_crystal_description 'cut block'
_exptl_crystal_F_000 792
_exptl_crystal_size_max 0.3
_exptl_crystal_size_mid 0.2
_exptl_crystal_size_min 0.2
_refine_diff_density_max 0.196
_refine_diff_density_min -0.111
_refine_ls_extinction_method none
_refine_ls_goodness_of_fit_ref 1.028
_refine_ls_hydrogen_treatment constr
_refine_ls_matrix_type full
_refine_ls_number_parameters 256
_refine_ls_number_reflns 2076
_refine_ls_number_restraints 0
_refine_ls_restrained_S_all 1.028
_refine_ls_R_factor_gt 0.0282
_refine_ls_shift/su_max 0
_refine_ls_structure_factor_coef Fsqd
_refine_ls_weighting_details
;
 w=1/[\s^2^(Fo^2^)+(0.0497P)^2^] where P=(Fo^2^+2Fc^2^)/3'
;
_refine_ls_weighting_scheme calc
_refine_ls_wR_factor_ref 0.0681
_reflns_number_gt 1862
_reflns_number_total 2076
_reflns_threshold_expression I>2\s(I)
_cod_data_source_file sx1129.cif
_cod_data_source_block II
_cod_database_code 2014079
_cod_database_fobs_code 2014079

loop_
_symmetry_equiv_pos_as_xyz
'x, y, z'
'-x+1/2, -y, z+1/2'
'x+1/2, -y+1/2, -z'
'-x, y+1/2, -z+1/2'

loop_
_atom_site_label
_atom_site_fract_x
_atom_site_fract_y
_atom_site_fract_z
_atom_site_U_iso_or_equiv
_atom_site_adp_type
_atom_site_calc_flag
_atom_site_refinement_flags
_atom_site_occupancy
_atom_site_disorder_assembly
_atom_site_disorder_group
_atom_site_type_symbol
C1 0.7099(3) 0.09936(10) 0.61604(10) 0.0280(4) Uani d . 1 . . C
H1A 0.7818 0.0672 0.6568 0.034 Uiso calc R 1 . . H
H1B 0.69 0.1488 0.642 0.034 Uiso calc R 1 . . H
C3 0.5334(3) -0.00051(9) 0.55225(10) 0.0249(4) Uani d . 1 . . C
H3 0.628(3) -0.0329(9) 0.5816(10) 0.013(4) Uiso d . 1 . . H
C4 0.6157(3) 0.01478(9) 0.46362(10) 0.0243(4) Uani d . 1 . . C
H4 0.508(3) 0.0375(10) 0.4334(11) 0.022(5) Uiso d . 1 . . H
C5 0.9249(3) 0.07834(9) 0.39649(11) 0.0273(4) Uani d . 1 . . C
H5 0.8965 0.0515 0.3468 0.033 Uiso calc R 1 . . H
C6 1.0896(3) 0.12715(9) 0.39886(11) 0.0299(4) Uani d . 1 . . C
H6 1.1718 0.134 0.3505 0.036 Uiso calc R 1 . . H
C7 1.1369(3) 0.16662(9) 0.47126(11) 0.0288(4) Uani d . 1 . . C
H7 1.2511 0.1997 0.4728 0.035 Uiso calc R 1 . . H
C8 1.0127(3) 0.15631(9) 0.54113(11) 0.0258(4) Uani d . 1 . . C
C9 0.8430(3) 0.10769(9) 0.53940(10) 0.0240(3) Uani d . 1 . . C
C10 0.7996(3) 0.06795(9) 0.46650(10) 0.0238(3) Uani d . 1 . . C
C31 0.3207(3) -0.03561(10) 0.55077(11) 0.0276(4) Uani d . 1 . . C
H31A 0.2186 0.0024 0.5337 0.033 Uiso calc R 1 . . H
H31B 0.3188 -0.0757 0.5085 0.033 Uiso calc R 1 . . H
C32 0.2568(3) -0.06764(9) 0.63375(11) 0.0273(4) Uani d . 1 . . C
C310 -0.0318(3) -0.10050(13) 0.71698(12) 0.0406(5) Uani d . 1 . . C
H311 -0.1829 -0.0998 0.7151 0.049 Uiso calc R 1 . . H
H312 0.0159 -0.0728 0.7659 0.049 Uiso calc R 1 . . H
H313 0.0166 -0.1521 0.7205 0.049 Uiso calc R 1 . . H
C41 0.6691(3) -0.05888(9) 0.42113(10) 0.0244(3) Uani d . 1 . . C
C42 0.5433(3) -0.09040(9) 0.35916(10) 0.0263(4) Uani d . 1 . . C
C43 0.5985(3) -0.15846(10) 0.32391(11) 0.0306(4) Uani d . 1 . . C
H43 0.5141 -0.1796 0.2817 0.037 Uiso calc R 1 . . H
C44 0.7758(3) -0.19613(10) 0.34965(11) 0.0314(4) Uani d . 1 . . C
H44 0.811 -0.2427 0.3255 0.038 Uiso calc R 1 . . H
C45 0.9003(3) -0.16504(9) 0.41061(11) 0.0278(4) Uani d . 1 . . C
C46 0.8450(3) -0.09698(9) 0.44561(10) 0.0266(4) Uani d . 1 . . C
H46 0.9304 -0.076 0.4876 0.032 Uiso calc R 1 . . H
C420 0.2430(3) -0.07891(11) 0.27275(11) 0.0324(4) Uani d . 1 . . C
H421 0.1253 -0.0455 0.2641 0.039 Uiso calc R 1 . . H
H422 0.3237 -0.0822 0.2213 0.039 Uiso calc R 1 . . H
H423 0.1927 -0.1285 0.288 0.039 Uiso calc R 1 . . H
C450 1.1414(4) -0.26602(11) 0.40898(15) 0.0448(5) Uani d . 1 . . C
H451 1.0387 -0.3034 0.4251 0.054 Uiso calc R 1 . . H
H452 1.1505 -0.2637 0.3481 0.054 Uiso calc R 1 . . H
H453 1.2762 -0.2798 0.432 0.054 Uiso calc R 1 . . H
C80 1.2159(3) 0.23990(11) 0.62293(12) 0.0379(5) Uani d . 1 . . C
H81 1.3417 0.2116 0.6111 0.045 Uiso calc R 1 . . H
H82 1.2232 0.2602 0.6795 0.045 Uiso calc R 1 . . H
H83 1.2029 0.2808 0.5829 0.045 Uiso calc R 1 . . H
O2 0.51358(19) 0.06791(7) 0.59744(7) 0.0288(3) Uani d . 1 . . O
O30 0.3710(2) -0.09358(8) 0.68540(8) 0.0368(3) Uani d . 1 . . O
O31 0.0499(2) -0.06618(7) 0.64218(8) 0.0340(3) Uani d . 1 . . O
O42 0.3699(2) -0.05043(7) 0.33801(8) 0.0339(3) Uani d . 1 . . O
O45 1.0816(2) -0.19517(7) 0.44057(9) 0.0374(3) Uani d . 1 . . O
O8 1.0410(2) 0.19208(7) 0.61618(7) 0.0314(3) Uani d . 1 . . O

loop_
_atom_site_aniso_label
_atom_site_aniso_U_11
_atom_site_aniso_U_22
_atom_site_aniso_U_33
_atom_site_aniso_U_12
_atom_site_aniso_U_13
_atom_site_aniso_U_23
C1 0.0280(9) 0.0318(8) 0.0241(8) -0.0040(8) 0.0007(7) -0.0039(7)
C3 0.0249(8) 0.0271(8) 0.0227(8) 0.0007(7) -0.0008(7) -0.0019(7)
C4 0.0239(9) 0.0261(8) 0.0229(8) 0.0013(7) -0.0020(7) -0.0001(7)
C5 0.0302(9) 0.0275(8) 0.0242(8) 0.0036(7) -0.0001(7) -0.0019(7)
C6 0.0298(9) 0.0327(9) 0.0272(8) 0.0028(7) 0.0078(8) 0.0027(7)
C7 0.0249(9) 0.0278(8) 0.0338(9) -0.0021(7) 0.0019(8) 0.0035(7)
C8 0.0286(9) 0.0236(8) 0.0254(8) 0.0017(7) -0.0019(7) 0.0009(6)
C9 0.0252(8) 0.0229(7) 0.0239(8) 0.0016(7) 0.0005(7) 0.0013(6)
C10 0.0233(8) 0.0217(7) 0.0263(8) 0.0030(7) -0.0019(7) 0.0020(6)
C31 0.0266(9) 0.0300(8) 0.0262(8) -0.0013(7) -0.0015(7) -0.0019(7)
C32 0.0273(9) 0.0275(8) 0.0271(9) -0.0033(7) -0.0008(7) -0.0047(7)
C310 0.0334(11) 0.0545(12) 0.0340(10) -0.0087(10) 0.0083(8) 0.0021(9)
C41 0.0252(8) 0.0265(8) 0.0216(7) -0.0026(7) 0.0027(7) 0.0008(6)
C42 0.0259(9) 0.0297(8) 0.0232(8) -0.0012(7) -0.0001(7) -0.0002(7)
C43 0.0333(10) 0.0321(9) 0.0263(9) -0.0043(8) -0.0034(8) -0.0033(7)
C44 0.0374(10) 0.0258(8) 0.0311(9) 0.0006(8) 0.0023(8) -0.0044(7)
C45 0.0276(9) 0.0269(8) 0.0288(9) -0.0006(7) 0.0007(7) 0.0036(7)
C46 0.0257(9) 0.0286(8) 0.0253(8) -0.0041(7) -0.0027(7) -0.0011(7)
C420 0.0309(10) 0.0381(10) 0.0282(9) -0.0003(8) -0.0071(8) -0.0022(7)
C450 0.0493(13) 0.0326(9) 0.0523(12) 0.0144(10) -0.0080(11) -0.0013(9)
C80 0.0420(12) 0.0360(10) 0.0356(10) -0.0146(9) -0.0020(9) -0.0019(8)
O2 0.0252(6) 0.0326(6) 0.0286(6) -0.0031(5) 0.0032(5) -0.0068(5)
O30 0.0326(7) 0.0449(7) 0.0328(7) 0.0010(6) -0.0014(6) 0.0069(6)
O31 0.0268(7) 0.0467(8) 0.0284(6) -0.0056(6) 0.0029(5) 0.0026(6)
O42 0.0337(7) 0.0350(6) 0.0329(6) 0.0040(6) -0.0110(6) -0.0077(5)
O45 0.0355(7) 0.0318(6) 0.0448(7) 0.0076(6) -0.0081(6) -0.0045(6)
O8 0.0344(7) 0.0329(6) 0.0270(6) -0.0104(6) -0.0002(5) -0.0027(5)

loop_
_atom_type_symbol
_atom_type_description
_atom_type_scat_dispersion_real
_atom_type_scat_dispersion_imag
_atom_type_scat_source
C C 0.0033 0 'International Tables Vol C Tables 4.2.6.8 and 6.1.1.4'
H H 0 0 'International Tables Vol C Tables 4.2.6.8 and 6.1.1.4'
O O 0.0106 0 'International Tables Vol C Tables 4.2.6.8 and 6.1.1.4'

loop_
_geom_angle_atom_site_label_1
_geom_angle_atom_site_label_2
_geom_angle_atom_site_label_3
_geom_angle
_geom_angle_publ_flag
O2 C1 C9 112.25(13) no
O2 C1 H1A 109.2 no
C9 C1 H1A 109.2 no
O2 C1 H1B 109.2 no
C9 C1 H1B 109.2 no
H1A C1 H1B 107.9 no
O2 C3 C31 106.44(13) no
O2 C3 C4 110.18(13) yes
C31 C3 C4 111.91(14) no
O2 C3 H3 109.0(10) no
C31 C3 H3 109.6(10) no
C4 C3 H3 109.7(10) no
C10 C4 C41 112.22(14) no
C10 C4 C3 110.63(13) no
C41 C4 C3 109.59(13) no
C10 C4 H4 108.7(11) no
C41 C4 H4 108.2(11) no
C3 C4 H4 107.3(11) no
C6 C5 C10 120.71(15) no
C6 C5 H5 119.6 no
C10 C5 H5 119.6 no
C5 C6 C7 121.00(16) no
C5 C6 H6 119.5 no
C7 C6 H6 119.5 no
C8 C7 C6 118.46(16) no
C8 C7 H7 120.8 no
C6 C7 H7 120.8 no
O8 C8 C7 124.45(16) no
O8 C8 C9 114.29(15) no
C7 C8 C9 121.25(15) no
C10 C9 C8 119.41(15) no
C10 C9 C1 121.08(15) no
C8 C9 C1 119.51(14) no
C5 C10 C9 119.16(15) no
C5 C10 C4 120.78(14) no
C9 C10 C4 120.05(14) no
C32 C31 C3 113.20(14) no
C32 C31 H31A 108.9 no
C3 C31 H31A 108.9 no
C32 C31 H31B 108.9 no
C3 C31 H31B 108.9 no
H31A C31 H31B 107.8 no
O30 C32 O31 123.30(17) no
O30 C32 C31 125.93(16) no
O31 C32 C31 110.73(15) no
O31 C310 H313 109.5 no
O31 C310 H311 109.5 no
H313 C310 H311 109.5 no
O31 C310 H312 109.5 no
H313 C310 H312 109.5 no
H311 C310 H312 109.5 no
C46 C41 C42 118.58(15) no
C46 C41 C4 119.14(15) no
C42 C41 C4 122.26(15) no
O42 C42 C43 124.53(16) no
O42 C42 C41 115.96(14) no
C43 C42 C41 119.51(16) no
C42 C43 C44 121.06(17) no
C42 C43 H43 119.5 no
C44 C43 H43 119.5 no
C45 C44 C43 119.51(16) no
C45 C44 H44 120.2 no
C43 C44 H44 120.2 no
O45 C45 C44 125.69(16) no
O45 C45 C46 115.01(15) no
C44 C45 C46 119.29(16) no
C41 C46 C45 122.05(16) no
C41 C46 H46 119 no
C45 C46 H46 119 no
O42 C420 H422 109.5 no
O42 C420 H421 109.5 no
H422 C420 H421 109.5 no
O42 C420 H423 109.5 no
H422 C420 H423 109.5 no
H421 C420 H423 109.5 no
O45 C450 H451 109.5 no
O45 C450 H453 109.5 no
H451 C450 H453 109.5 no
O45 C450 H452 109.5 no
H451 C450 H452 109.5 no
H453 C450 H452 109.5 no
O8 C80 H81 109.5 no
O8 C80 H82 109.5 no
H81 C80 H82 109.5 no
O8 C80 H83 109.5 no
H81 C80 H83 109.5 no
H82 C80 H83 109.5 no
C1 O2 C3 111.50(12) yes
C32 O31 C310 115.97(15) no
C42 O42 C420 117.69(13) no
C45 O45 C450 117.26(15) no
C8 O8 C80 116.94(14) no

loop_
_geom_bond_atom_site_label_1
_geom_bond_atom_site_label_2
_geom_bond_site_symmetry_2
_geom_bond_distance
_geom_bond_publ_flag
C1 O2 . 1.424(2) yes
C1 C9 . 1.510(2) no
C1 H1A . 0.99 no
C1 H1B . 0.99 no
C3 O2 . 1.433(2) yes
C3 C31 . 1.516(2) no
C3 C4 . 1.544(2) no
C3 H3 . 0.970(18) no
C4 C10 . 1.528(2) no
C4 C41 . 1.529(2) no
C4 H4 . 0.94(2) no
C5 C6 . 1.381(3) no
C5 C10 . 1.399(2) no
C5 H5 . 0.95 no
C6 C7 . 1.396(3) no
C6 H6 . 0.95 no
C7 C8 . 1.393(3) no
C7 H7 . 0.95 no
C8 O8 . 1.378(2) no
C8 C9 . 1.405(2) no
C9 C10 . 1.400(2) no
C31 C32 . 1.509(2) no
C31 H31A . 0.99 no
C31 H31B . 0.99 no
C32 O30 . 1.205(2) yes
C32 O31 . 1.348(2) yes
C310 O31 . 1.450(2) no
C310 H313 . 0.98 no
C310 H311 . 0.98 no
C310 H312 . 0.98 no
C41 C46 . 1.386(2) no
C41 C42 . 1.405(2) no
C42 O42 . 1.376(2) no
C42 C43 . 1.394(2) no
C43 C44 . 1.396(3) no
C43 H43 . 0.95 no
C44 C45 . 1.386(3) no
C44 H44 . 0.95 no
C45 O45 . 1.380(2) no
C45 C46 . 1.393(2) no
C46 H46 . 0.95 no
C420 O42 . 1.427(2) no
C420 H422 . 0.98 no
C420 H421 . 0.98 no
C420 H423 . 0.98 no
C450 O45 . 1.424(2) no
C450 H451 . 0.98 no
C450 H453 . 0.98 no
C450 H452 . 0.98 no
C80 O8 . 1.426(2) no
C80 H81 . 0.98 no
C80 H82 . 0.98 no
C80 H83 . 0.98 no

loop_
_geom_torsion_atom_site_label_1
_geom_torsion_atom_site_label_2
_geom_torsion_atom_site_label_3
_geom_torsion_atom_site_label_4
_geom_torsion
_geom_torsion_publ_flag
C9 C1 O2 C3 53.05(18) no
O2 C1 C9 C10 -18.2(2) yes
O2 C1 C9 C8 161.54(14) no
C31 C3 O2 C1 169.39(13) no
C4 C3 O2 C1 -69.08(17) yes
O2 C3 C4 C10 46.65(18) yes
C31 C3 C4 C10 164.87(13) no
O2 C3 C4 C41 170.91(14) no
C31 C3 C4 C41 -70.87(17) yes
O2 C3 C31 C32 -73.11(17) no
C4 C3 C31 C32 166.47(14) no
C3 C4 C10 C5 167.18(15) no
C41 C4 C10 C5 44.4(2) no
C41 C4 C10 C9 -136.37(15) yes
C3 C4 C10 C9 -13.6(2) yes
C10 C4 C41 C46 49.5(2) no
C3 C4 C41 C46 -73.84(19) no
C10 C4 C41 C42 -131.98(16) no
C3 C4 C41 C42 104.69(17) no
C10 C5 C6 C7 0.8(3) no
C6 C5 C10 C4 179.15(15) no
C6 C5 C10 C9 0.0(2) no
C5 C6 C7 C8 -0.7(3) no
C6 C7 C8 O8 -179.47(15) no
C6 C7 C8 C9 -0.2(3) no
O8 C8 C9 C10 -179.69(14) no
C7 C8 C9 C10 1.0(2) no
O8 C8 C9 C1 0.5(2) no
C7 C8 C9 C1 -178.75(16) no
C7 C8 O8 C80 -3.2(2) yes
C9 C8 O8 C80 177.50(15) no
C8 C9 C10 C5 -0.9(2) no
C1 C9 C10 C5 178.90(15) no
C8 C9 C10 C4 179.95(15) no
C1 C9 C10 C4 -0.3(2) no
C3 C31 C32 O30 -30.8(2) no
C3 C31 C32 O31 151.49(15) no
O30 C32 O31 C310 -2.1(3) yes
C31 C32 O31 C310 175.67(14) no
C46 C41 C42 O42 179.39(15) no
C4 C41 C42 O42 0.8(2) no
C46 C41 C42 C43 -0.2(2) no
C4 C41 C42 C43 -178.78(16) no
C4 C41 C46 C45 178.73(15) no
C42 C41 C46 C45 0.1(2) no
C43 C42 O42 C420 -3.1(2) yes
C41 C42 O42 C420 177.30(15) no
O42 C42 C43 C44 -179.09(16) no
C41 C42 C43 C44 0.5(3) no
C42 C43 C44 C45 -0.7(3) no
C43 C44 C45 O45 -178.48(17) no
C43 C44 C45 C46 0.5(3) no
C44 C45 O45 C450 -3.1(3) yes
C46 C45 O45 C450 177.82(17) no
O45 C45 C46 C41 178.84(15) no
C44 C45 C46 C41 -0.3(3) no

loop_
_cod_related_entry_id
_cod_related_entry_database
_cod_related_entry_code
1 ChemSpider 21181382
